data_4323744
loop_
_publ_author_name
'Mathias O. Senge'
'Werner W. Kalisch'

_publ_section_title
;
 Synthesis and Structural Characterization of Nonplanar
 Tetraphenylporphyrins and Their Metal Complexes with Graded Degrees of
 \b-Ethyl Substitution
;
_journal_name_full 'Inorganic Chemistry'
_journal_page_first 6103
_journal_page_last 6116
_journal_paper_doi 10.1021/ic970765g
_journal_volume 36
_journal_year 1997
_chemical_compound_source synthetic
_chemical_formula_moiety 'C56 H52 N4 Ni'
_chemical_formula_structural 'C56 H52 N4 Ni'
_chemical_formula_sum 'C56 H52 N4 Ni'
_chemical_formula_weight 839.73
_chemical_name_common Ni(II)HEt-TPP
_chemical_name_systematic
; 
 (2,3,7,8,12,13-Hexaethyl-5,10,15,20-tetraphenylporphyrinato)nickel(II) 
;
_space_group_IT_number 2
_symmetry_cell_setting triclinic
_symmetry_space_group_name_Hall '-P 1'
_symmetry_space_group_name_H-M 'P -1'
_atom_sites_solution_hydrogens geom
_atom_sites_solution_primary Patterson
_atom_sites_solution_secondary difmap
_audit_creation_method SHELXL
_cell_angle_alpha 78.37(2)
_cell_angle_beta 68.89(2)
_cell_angle_gamma 83.84(2)
_cell_formula_units_Z 2
_cell_length_a 12.735(3)
_cell_length_b 12.915(3)
_cell_length_c 14.007(3)
_cell_measurement_reflns_used 27
_cell_measurement_temperature 130(2)
_cell_measurement_theta_max 31
_cell_measurement_theta_min 22
_cell_volume 2103.5(9)
_computing_cell_refinement 'Siemens P3'
_computing_data_collection 'Siemens P3'
_computing_data_reduction 'XDISK, SHELXL Vers. 5.03 (Sheldrick, 1994)'
_computing_molecular_graphics 'XP, SHELXL Vers. 5.03 (Sheldrick, 1994)'
_computing_publication_material 'XCIF, SHELXL Vers. 5.03 (Sheldrick, 1994)'
_computing_structure_refinement 'XL, SHELXL Vers. 5.03 (Sheldrick, 1994)'
_computing_structure_solution 'XS, SHELXL Vers. 5.03 (Sheldrick, 1994)'
_diffrn_ambient_temperature 130(2)
_diffrn_measurement_device 'Syntex P21'
_diffrn_measurement_method '2theta -theta'
_diffrn_radiation_monochromator graphite
_diffrn_radiation_source 'fine-focus sealed tube'
_diffrn_radiation_type CuK\a
_diffrn_radiation_wavelength 1.54178
_diffrn_reflns_av_R_equivalents 0.0634
_diffrn_reflns_av_sigmaI/netI 0.0514
_diffrn_reflns_limit_h_max 13
_diffrn_reflns_limit_h_min -12
_diffrn_reflns_limit_k_max 14
_diffrn_reflns_limit_k_min -13
_diffrn_reflns_limit_l_max 15
_diffrn_reflns_limit_l_min 0
_diffrn_reflns_number 5893
_diffrn_reflns_theta_max 57.07
_diffrn_reflns_theta_min 3.50
_diffrn_standards_decay_% stable
_diffrn_standards_interval_count 198
_diffrn_standards_number 2
_exptl_absorpt_coefficient_mu 1.000
_exptl_absorpt_correction_T_max 0.90
_exptl_absorpt_correction_T_min 0.58
_exptl_absorpt_correction_type empirical
_exptl_crystal_colour red
_exptl_crystal_density_diffrn 1.326
_exptl_crystal_density_meas ?
_exptl_crystal_density_method n/a
_exptl_crystal_description plate
_exptl_crystal_F_000 888
_exptl_crystal_size_max 0.55
_exptl_crystal_size_mid 0.38
_exptl_crystal_size_min 0.1
_refine_diff_density_max 0.976
_refine_diff_density_min -0.973
_refine_diff_density_rms 0.088
_refine_ls_extinction_method n/d
_refine_ls_goodness_of_fit_all 1.037
_refine_ls_goodness_of_fit_obs 1.052
_refine_ls_hydrogen_treatment constr
_refine_ls_matrix_type full
_refine_ls_number_parameters 428
_refine_ls_number_reflns 5634
_refine_ls_number_restraints 24
_refine_ls_restrained_S_all 1.101
_refine_ls_restrained_S_obs 1.050
_refine_ls_R_factor_all 0.0844
_refine_ls_R_factor_obs 0.0680
_refine_ls_shift/esd_max 0.000
_refine_ls_shift/esd_mean 0.000
_refine_ls_structure_factor_coef Fsqd
_refine_ls_weighting_details 'w=1/[\s^2^(Fo^2^)+(0.1117P)^2^+3.9994P] where P=(Fo^2^+2Fc^2^)/3'
_refine_ls_weighting_scheme calc
_refine_ls_wR_factor_all 0.2014
_refine_ls_wR_factor_obs 0.1724
_reflns_number_observed 4603
_reflns_number_total 5643
_reflns_observed_criterion >2sigma(I)
_cod_data_source_file ic970765g_15.cif
_cod_data_source_block ms273
_cod_depositor_comments
;
The following automatic conversions were performed:

'_exptl_crystal_density_meas' value 'N/D' was changed to '?' - the
value is perceived as not measured.

Automatic conversion script
Id: cif_fix_values 3008 2015-01-20 13:52:24Z robertas 

The following automatic conversions were performed:

'_refine_ls_weighting_scheme' value 'calc
w=1/[\s^2^(Fo^2^)+(0.1117P)^2^+3.9994P] where P=(Fo^2^+2Fc^2^)/3' was
changed to 'calc'. New tag '_refine_ls_weighting_details' was
created. The value of the new tag was set to
'w=1/[\s^2^(Fo^2^)+(0.1117P)^2^+3.9994P] where P=(Fo^2^+2Fc^2^)/3'.

Automatic conversion script
Id: cif_fix_values 3143 2015-03-26 13:38:13Z robertas 
;
_cod_original_cell_volume 2103.5(8)
_cod_database_code 4323744

loop_
_symmetry_equiv_pos_as_xyz
'x, y, z'
'-x, -y, -z'

loop_
_atom_site_aniso_label
_atom_site_aniso_U_11
_atom_site_aniso_U_22
_atom_site_aniso_U_33
_atom_site_aniso_U_23
_atom_site_aniso_U_13
_atom_site_aniso_U_12
Ni 0.0150(4) 0.0138(4) 0.0130(4) -0.0024(3) -0.0044(3) -0.0001(3)
C21 0.022(2) 0.016(2) 0.020(2) -0.003(2) -0.009(2) -0.003(2)
C22 0.025(3) 0.030(3) 0.027(3) -0.004(2) -0.008(2) -0.007(2)
C31 0.024(2) 0.016(2) 0.023(2) -0.005(2) -0.008(2) -0.003(2)
C32 0.036(3) 0.022(3) 0.027(3) -0.009(2) -0.012(2) 0.003(2)
C51 0.014(2) 0.019(2) 0.020(2) -0.006(2) -0.007(2) -0.002(2)
C52 0.023(2) 0.023(3) 0.023(2) -0.005(2) -0.006(2) 0.000(2)
C53 0.030(3) 0.040(3) 0.025(3) -0.012(2) -0.004(2) 0.006(2)
C54 0.034(3) 0.029(3) 0.040(3) -0.019(2) -0.011(2) 0.011(2)
C55 0.030(3) 0.019(3) 0.043(3) -0.006(2) -0.015(2) 0.000(2)
C56 0.018(2) 0.023(3) 0.020(2) -0.004(2) -0.009(2) -0.004(2)
C71 0.020(2) 0.022(2) 0.020(2) -0.005(2) -0.006(2) 0.000(2)
C72 0.023(2) 0.032(3) 0.027(3) -0.002(2) 0.000(2) -0.004(2)
C81 0.018(2) 0.018(2) 0.020(2) -0.003(2) -0.004(2) 0.002(2)
C82 0.024(3) 0.034(3) 0.033(3) 0.004(2) -0.014(2) -0.011(2)
C101 0.017(2) 0.021(2) 0.013(2) -0.004(2) -0.004(2) -0.001(2)
C102 0.026(2) 0.023(3) 0.024(2) 0.000(2) -0.010(2) 0.000(2)
C103 0.030(3) 0.043(3) 0.028(3) 0.004(2) -0.009(2) 0.009(2)
C104 0.030(3) 0.064(4) 0.024(3) -0.006(3) -0.018(2) 0.010(3)
C105 0.034(3) 0.051(4) 0.033(3) -0.024(3) -0.016(2) 0.002(2)
C106 0.021(2) 0.031(3) 0.023(2) -0.011(2) -0.009(2) 0.002(2)
C121 0.026(2) 0.023(2) 0.015(2) 0.000(2) -0.007(2) -0.001(2)
C122 0.025(2) 0.029(3) 0.019(2) -0.007(2) -0.006(2) 0.000(2)
C131 0.024(2) 0.028(3) 0.015(2) -0.004(2) -0.007(2) 0.002(2)
C132 0.032(3) 0.031(3) 0.028(3) -0.004(2) 0.001(2) -0.003(2)
C151 0.017(2) 0.021(2) 0.017(2) -0.005(2) -0.008(2) 0.003(2)
C152 0.021(2) 0.026(3) 0.022(2) -0.003(2) -0.008(2) -0.002(2)
C153 0.033(3) 0.019(2) 0.030(3) -0.008(2) -0.017(2) 0.001(2)
C154 0.034(3) 0.026(3) 0.022(2) -0.011(2) -0.010(2) 0.007(2)
C155 0.020(2) 0.030(3) 0.021(2) -0.007(2) -0.007(2) 0.004(2)
C156 0.026(3) 0.021(2) 0.024(2) -0.003(2) -0.009(2) -0.001(2)
C201 0.018(2) 0.011(2) 0.028(2) -0.003(2) -0.011(2) -0.003(2)
C202 0.023(2) 0.030(3) 0.023(2) -0.007(2) -0.009(2) -0.003(2)
C203 0.026(3) 0.028(3) 0.036(3) -0.004(2) -0.014(2) -0.002(2)
C204 0.036(3) 0.024(3) 0.042(3) -0.006(2) -0.027(2) -0.002(2)
C205 0.040(3) 0.018(2) 0.021(2) -0.003(2) -0.014(2) -0.005(2)
C206 0.022(2) 0.016(2) 0.016(2) -0.002(2) -0.005(2) -0.003(2)

loop_
_atom_site_label
_atom_site_type_symbol
_atom_site_fract_x
_atom_site_fract_y
_atom_site_fract_z
_atom_site_U_iso_or_equiv
_atom_site_thermal_displace_type
_atom_site_occupancy
_atom_site_calc_flag
_atom_site_refinement_flags
_atom_site_disorder_group
Ni Ni 0.50512(5) 0.78655(5) 0.54451(5) 0.0141(2) Uani 1 d . .
N21 N 0.5038(3) 0.7447(3) 0.4196(3) 0.0162(4) Uiso 1 d . .
N22 N 0.6365(3) 0.6983(3) 0.5404(3) 0.0162(4) Uiso 1 d . .
N23 N 0.4864(3) 0.8068(3) 0.6826(3) 0.0162(4) Uiso 1 d . .
N24 N 0.3914(3) 0.8932(3) 0.5368(3) 0.0162(4) Uiso 1 d . .
C1 C 0.4273(3) 0.7782(3) 0.3686(3) 0.0144(9) Uiso 1 d . .
C2 C 0.4218(3) 0.6990(3) 0.3109(3) 0.0163(9) Uiso 1 d . .
C21 C 0.3333(4) 0.6907(3) 0.2651(3) 0.0188(10) Uani 1 d . .
H21A H 0.3615(4) 0.6414(3) 0.2148(3) 0.023 Uiso 1 calc R .
H21B H 0.3195(4) 0.7610(3) 0.2268(3) 0.023 Uiso 1 calc R .
C22 C 0.2220(4) 0.6514(4) 0.3484(4) 0.0277(11) Uani 1 d . .
H22A H 0.1671(4) 0.6471(4) 0.3152(4) 0.042 Uiso 1 calc R .
H22B H 0.1928(4) 0.7007(4) 0.3976(4) 0.042 Uiso 1 calc R .
H22C H 0.2349(4) 0.5811(4) 0.3856(4) 0.042 Uiso 1 calc R .
C3 C 0.4999(3) 0.6200(3) 0.3215(3) 0.0174(9) Uiso 1 d . .
C31 C 0.5095(4) 0.5142(3) 0.2874(3) 0.0207(10) Uani 1 d . .
H31A H 0.4330(4) 0.4870(3) 0.3104(3) 0.025 Uiso 1 calc R .
H31B H 0.5531(4) 0.4639(3) 0.3236(3) 0.025 Uiso 1 calc R .
C32 C 0.5655(4) 0.5154(4) 0.1698(4) 0.0274(11) Uani 1 d . .
H32A H 0.5678(4) 0.4437(4) 0.1556(4) 0.041 Uiso 1 calc R .
H32B H 0.6424(4) 0.5400(4) 0.1461(4) 0.041 Uiso 1 calc R .
H32C H 0.5219(4) 0.5631(4) 0.1329(4) 0.041 Uiso 1 calc R .
C4 C 0.5563(3) 0.6530(3) 0.3834(3) 0.0155(9) Uiso 1 d . .
C5 C 0.6568(3) 0.6106(3) 0.3962(3) 0.0177(9) Uiso 1 d . .
C51 C 0.7187(3) 0.5202(3) 0.3440(3) 0.0168(9) Uani 1 d D .
C52 C 0.7803(4) 0.5327(4) 0.2387(3) 0.0235(10) Uani 1 d D .
H52A H 0.7808(4) 0.6000(4) 0.1959(3) 0.028 Uiso 1 calc R .
C53 C 0.8409(4) 0.4480(4) 0.1954(4) 0.0331(12) Uani 1 d D .
H53A H 0.8838(4) 0.4577(4) 0.1232(4) 0.040 Uiso 1 calc R .
C54 C 0.8397(4) 0.3492(4) 0.2565(4) 0.0343(13) Uani 1 d D .
H54A H 0.8819(4) 0.2914(4) 0.2264(4) 0.041 Uiso 1 calc R .
C55 C 0.7768(4) 0.3350(4) 0.3612(4) 0.0299(12) Uani 1 d D .
H55A H 0.7743(4) 0.2671(4) 0.4033(4) 0.036 Uiso 1 calc R .
C56 C 0.7172(3) 0.4204(3) 0.4044(3) 0.0195(10) Uani 1 d D .
H56A H 0.6746(3) 0.4106(3) 0.4767(3) 0.023 Uiso 1 calc R .
C6 C 0.7020(3) 0.6461(3) 0.4610(3) 0.0169(9) Uiso 1 d . .
C7 C 0.8156(3) 0.6257(3) 0.4639(3) 0.0162(9) Uiso 1 d . .
C71 C 0.9183(4) 0.5911(4) 0.3799(3) 0.0209(10) Uani 1 d . .
H71A H 0.9011(4) 0.5283(4) 0.3584(3) 0.025 Uiso 1 calc R .
H71B H 0.9806(4) 0.5709(4) 0.4074(3) 0.025 Uiso 1 calc R .
C72 C 0.9553(4) 0.6798(4) 0.2856(4) 0.0298(11) Uani 1 d . .
H72A H 1.0221(4) 0.6555(4) 0.2321(4) 0.045 Uiso 1 calc R .
H72B H 0.9735(4) 0.7416(4) 0.3066(4) 0.045 Uiso 1 calc R .
H72C H 0.8942(4) 0.6991(4) 0.2577(4) 0.045 Uiso 1 calc R .
C8 C 0.8163(3) 0.6597(3) 0.5498(3) 0.0162(9) Uiso 1 d . .
C81 C 0.9192(4) 0.6683(3) 0.5762(3) 0.0194(10) Uani 1 d . .
H81A H 0.9823(4) 0.6258(3) 0.5349(3) 0.023 Uiso 1 calc R .
H81B H 0.9038(4) 0.6388(3) 0.6507(3) 0.023 Uiso 1 calc R .
C82 C 0.9540(4) 0.7831(4) 0.5542(4) 0.0301(12) Uani 1 d . .
H82A H 1.0211(4) 0.7854(4) 0.5723(4) 0.045 Uiso 1 calc R .
H82B H 0.8923(4) 0.8252(4) 0.5960(4) 0.045 Uiso 1 calc R .
H82C H 0.9707(4) 0.8122(4) 0.4803(4) 0.045 Uiso 1 calc R .
C9 C 0.7010(3) 0.6970(3) 0.6023(3) 0.0158(9) Uiso 1 d . .
C10 C 0.6536(3) 0.7115(3) 0.7057(3) 0.0160(9) Uiso 1 d . .
C101 C 0.7216(3) 0.6775(3) 0.7750(3) 0.0170(9) Uani 1 d D .
C102 C 0.7390(4) 0.5702(3) 0.8092(3) 0.0249(11) Uani 1 d D .
H10A H 0.7075(4) 0.5188(3) 0.7885(3) 0.030 Uiso 1 calc R .
C103 C 0.8022(4) 0.5381(4) 0.8732(4) 0.0368(13) Uani 1 d D .
H10B H 0.8135(4) 0.4648(4) 0.8967(4) 0.044 Uiso 1 calc R .
C104 C 0.8490(4) 0.6128(4) 0.9030(4) 0.0380(14) Uani 1 d D .
H10C H 0.8919(4) 0.5909(4) 0.9472(4) 0.046 Uiso 1 calc R .
C105 C 0.8329(4) 0.7191(4) 0.8683(4) 0.0358(13) Uani 1 d D .
H10D H 0.8662(4) 0.7705(4) 0.8872(4) 0.043 Uiso 1 calc R .
C106 C 0.7680(4) 0.7507(4) 0.8058(3) 0.0238(11) Uani 1 d D .
H10E H 0.7553(4) 0.8240(4) 0.7839(3) 0.029 Uiso 1 calc R .
C11 C 0.5438(3) 0.7541(3) 0.7458(3) 0.0175(9) Uiso 1 d . .
C12 C 0.4785(4) 0.7583(3) 0.8549(3) 0.0184(10) Uiso 1 d . .
C121 C 0.4989(4) 0.7018(4) 0.9522(3) 0.0219(10) Uani 1 d . .
H12A H 0.5593(4) 0.6466(4) 0.9339(3) 0.026 Uiso 1 calc R .
H12B H 0.4295(4) 0.6661(4) 1.0003(3) 0.026 Uiso 1 calc R .
C122 C 0.5324(4) 0.7759(4) 1.0079(3) 0.0244(11) Uani 1 d . .
H12C H 0.5445(4) 0.7351(4) 1.0703(3) 0.037 Uiso 1 calc R .
H12D H 0.4721(4) 0.8298(4) 1.0277(3) 0.037 Uiso 1 calc R .
H12E H 0.6020(4) 0.8103(4) 0.9613(3) 0.037 Uiso 1 calc R .
C13 C 0.3851(4) 0.8209(3) 0.8555(3) 0.0190(10) Uiso 1 d . .
C131 C 0.2842(4) 0.8326(4) 0.9509(3) 0.0224(10) Uani 1 d . .
H13A H 0.2567(4) 0.9075(4) 0.9464(3) 0.027 Uiso 1 calc R .
H13B H 0.3067(4) 0.8132(4) 1.0131(3) 0.027 Uiso 1 calc R .
C132 C 0.1894(4) 0.7628(4) 0.9626(4) 0.0331(12) Uani 1 d . .
H13C H 0.1251(4) 0.7723(4) 1.0254(4) 0.050 Uiso 1 calc R .
H13D H 0.2160(4) 0.6885(4) 0.9684(4) 0.050 Uiso 1 calc R .
H13E H 0.1661(4) 0.7827(4) 0.9017(4) 0.050 Uiso 1 calc R .
C14 C 0.3935(3) 0.8562(3) 0.7476(3) 0.0166(9) Uiso 1 d . .
C15 C 0.3319(4) 0.9395(3) 0.7098(3) 0.0182(9) Uiso 1 d . .
C151 C 0.2604(3) 1.0141(3) 0.7792(3) 0.0176(10) Uani 1 d D .
C152 C 0.3117(4) 1.0865(3) 0.8080(3) 0.0228(10) Uani 1 d D .
H15A H 0.3914(4) 1.0898(3) 0.7817(3) 0.027 Uiso 1 calc R .
C153 C 0.2477(4) 1.1537(3) 0.8745(3) 0.0252(11) Uani 1 d D .
H15B H 0.2834(4) 1.2027(3) 0.8939(3) 0.030 Uiso 1 calc R .
C154 C 0.1308(4) 1.1493(4) 0.9130(3) 0.0272(11) Uani 1 d D .
H15C H 0.0867(4) 1.1940(4) 0.9602(3) 0.033 Uiso 1 calc R .
C155 C 0.0790(4) 1.0800(3) 0.8826(3) 0.0233(11) Uani 1 d D .
H15D H -0.0008(4) 1.0783(3) 0.9076(3) 0.028 Uiso 1 calc R .
C156 C 0.1426(3) 1.0128(3) 0.8157(3) 0.0234(10) Uani 1 d D .
H15E H 0.1063(3) 0.9657(3) 0.7946(3) 0.028 Uiso 1 calc R .
C16 C 0.3394(3) 0.9602(3) 0.6069(3) 0.0176(9) Uiso 1 d . .
C17 C 0.2837(4) 1.0479(3) 0.5603(3) 0.0196(10) Uiso 1 d . .
H17A H 0.2452(4) 1.1068(3) 0.5911(3) 0.024 Uiso 1 calc R .
C18 C 0.2966(4) 1.0308(3) 0.4646(3) 0.0203(10) Uiso 1 d . .
H18A H 0.2692(4) 1.0754(3) 0.4153(3) 0.024 Uiso 1 calc R .
C19 C 0.3593(3) 0.9328(3) 0.4515(3) 0.0162(9) Uiso 1 d . .
C20 C 0.3698(3) 0.8760(3) 0.3738(3) 0.0172(9) Uiso 1 d . .
C201 C 0.3089(3) 0.9203(3) 0.3001(3) 0.0178(10) Uani 1 d D .
C202 C 0.1912(3) 0.9286(4) 0.3361(3) 0.0243(11) Uani 1 d D .
H20A H 0.1505(3) 0.9111(4) 0.4085(3) 0.029 Uiso 1 calc R .
C203 C 0.1328(4) 0.9617(4) 0.2685(3) 0.0293(11) Uani 1 d D .
H20B H 0.0528(4) 0.9647(4) 0.2940(3) 0.035 Uiso 1 calc R .
C204 C 0.1916(4) 0.9906(4) 0.1632(4) 0.0301(12) Uani 1 d D .
H20C H 0.1520(4) 1.0129(4) 0.1163(4) 0.036 Uiso 1 calc R .
C205 C 0.3077(4) 0.9869(3) 0.1265(3) 0.0250(11) Uani 1 d D .
H20D H 0.3479(4) 1.0076(3) 0.0544(3) 0.030 Uiso 1 calc R .
C206 C 0.3657(4) 0.9531(3) 0.1943(3) 0.0185(10) Uani 1 d D .
H20E H 0.4457(4) 0.9521(3) 0.1684(3) 0.022 Uiso 1 calc R .

loop_
_atom_type_symbol
_atom_type_description
_atom_type_scat_dispersion_real
_atom_type_scat_dispersion_imag
_atom_type_scat_source
C C 0.0181 0.0091 'International Tables Vol C Tables 4.2.6.8 and 6.1.1.4'
H H 0.0000 0.0000 'International Tables Vol C Tables 4.2.6.8 and 6.1.1.4'
N N 0.0311 0.0180 'International Tables Vol C Tables 4.2.6.8 and 6.1.1.4'
Ni Ni -3.0029 0.5091 'International Tables Vol C Tables 4.2.6.8 and 6.1.1.4'

loop_
_geom_angle_atom_site_label_1
_geom_angle_atom_site_label_2
_geom_angle_atom_site_label_3
_geom_angle
_geom_angle_site_symmetry_1
_geom_angle_site_symmetry_3
_geom_angle_publ_flag
N24 Ni N22 170.33(15) . . ?
N24 Ni N23 90.74(15) . . ?
N22 Ni N23 90.12(14) . . ?
N24 Ni N21 90.17(15) . . ?
N22 Ni N21 90.82(15) . . ?
N23 Ni N21 169.01(15) . . ?
C1 N21 C4 105.4(3) . . ?
C1 N21 Ni 127.3(3) . . ?
C4 N21 Ni 124.7(3) . . ?
C6 N22 C9 105.4(3) . . ?
C6 N22 Ni 126.9(3) . . ?
C9 N22 Ni 125.7(3) . . ?
C11 N23 C14 105.3(3) . . ?
C11 N23 Ni 127.3(3) . . ?
C14 N23 Ni 125.4(3) . . ?
C16 N24 C19 105.2(3) . . ?
C16 N24 Ni 127.0(3) . . ?
C19 N24 Ni 126.8(3) . . ?
N21 C1 C20 122.1(4) . . ?
N21 C1 C2 109.9(3) . . ?
C20 C1 C2 127.9(4) . . ?
C3 C2 C1 107.4(4) . . ?
C3 C2 C21 124.0(4) . . ?
C1 C2 C21 127.5(4) . . ?
C2 C21 C22 112.3(4) . . ?
C2 C3 C4 106.3(4) . . ?
C2 C3 C31 124.6(4) . . ?
C4 C3 C31 128.6(4) . . ?
C3 C31 C32 115.6(4) . . ?
N21 C4 C5 122.2(4) . . ?
N21 C4 C3 110.2(3) . . ?
C5 C4 C3 127.2(4) . . ?
C4 C5 C6 122.5(4) . . ?
C4 C5 C51 120.5(4) . . ?
C6 C5 C51 116.9(4) . . ?
C52 C51 C56 118.6(4) . . ?
C52 C51 C5 122.7(4) . . ?
C56 C51 C5 118.7(4) . . ?
C53 C52 C51 120.4(4) . . ?
C52 C53 C54 120.5(4) . . ?
C55 C54 C53 119.7(4) . . ?
C54 C55 C56 119.5(4) . . ?
C55 C56 C51 121.2(4) . . ?
N22 C6 C5 121.9(4) . . ?
N22 C6 C7 110.3(4) . . ?
C5 C6 C7 127.5(4) . . ?
C8 C7 C6 107.0(4) . . ?
C8 C7 C71 125.3(4) . . ?
C6 C7 C71 126.9(4) . . ?
C7 C71 C72 110.9(4) . . ?
C7 C8 C9 106.3(4) . . ?
C7 C8 C81 125.6(4) . . ?
C9 C8 C81 127.7(4) . . ?
C8 C81 C82 111.9(4) . . ?
N22 C9 C10 122.5(4) . . ?
N22 C9 C8 110.0(3) . . ?
C10 C9 C8 126.7(4) . . ?
C9 C10 C11 121.6(4) . . ?
C9 C10 C101 118.5(4) . . ?
C11 C10 C101 119.9(4) . . ?
C106 C101 C102 119.0(4) . . ?
C106 C101 C10 121.1(4) . . ?
C102 C101 C10 119.9(4) . . ?
C103 C102 C101 120.3(4) . . ?
C102 C103 C104 120.0(5) . . ?
C105 C104 C103 119.8(5) . . ?
C104 C105 C106 119.9(5) . . ?
C101 C106 C105 121.0(4) . . ?
N23 C11 C10 122.2(4) . . ?
N23 C11 C12 110.6(4) . . ?
C10 C11 C12 126.9(4) . . ?
C13 C12 C11 106.3(4) . . ?
C13 C12 C121 123.5(4) . . ?
C11 C12 C121 130.1(4) . . ?
C12 C121 C122 113.0(4) . . ?
C12 C13 C14 107.1(4) . . ?
C12 C13 C131 124.9(4) . . ?
C14 C13 C131 127.1(4) . . ?
C13 C131 C132 111.5(4) . . ?
N23 C14 C15 122.5(4) . . ?
N23 C14 C13 110.0(4) . . ?
C15 C14 C13 126.7(4) . . ?
C16 C15 C14 121.8(4) . . ?
C16 C15 C151 117.8(4) . . ?
C14 C15 C151 120.3(4) . . ?
C152 C151 C156 119.0(4) . . ?
C152 C151 C15 119.7(4) . . ?
C156 C151 C15 121.4(4) . . ?
C153 C152 C151 120.6(4) . . ?
C152 C153 C154 119.9(4) . . ?
C155 C154 C153 119.9(4) . . ?
C154 C155 C156 120.5(4) . . ?
C155 C156 C151 120.0(4) . . ?
N24 C16 C15 124.4(4) . . ?
N24 C16 C17 110.0(4) . . ?
C15 C16 C17 125.2(4) . . ?
C18 C17 C16 107.0(4) . . ?
C17 C18 C19 107.1(4) . . ?
N24 C19 C20 124.0(4) . . ?
N24 C19 C18 110.3(4) . . ?
C20 C19 C18 124.8(4) . . ?
C19 C20 C1 122.0(4) . . ?
C19 C20 C201 117.2(4) . . ?
C1 C20 C201 120.6(4) . . ?
C206 C201 C202 117.7(4) . . ?
C206 C201 C20 122.1(4) . . ?
C202 C201 C20 120.2(4) . . ?
C203 C202 C201 121.3(4) . . ?
C202 C203 C204 119.6(4) . . ?
C205 C204 C203 120.1(4) . . ?
C204 C205 C206 120.2(4) . . ?
C205 C206 C201 121.1(4) . . ?

loop_
_geom_bond_atom_site_label_1
_geom_bond_atom_site_label_2
_geom_bond_distance
_geom_bond_site_symmetry_2
_geom_bond_publ_flag
Ni N24 1.905(3) . ?
Ni N22 1.910(3) . ?
Ni N23 1.931(3) . ?
Ni N21 1.938(3) . ?
N21 C1 1.390(5) . ?
N21 C4 1.391(5) . ?
N22 C6 1.380(5) . ?
N22 C9 1.388(6) . ?
N23 C11 1.378(5) . ?
N23 C14 1.390(5) . ?
N24 C16 1.379(5) . ?
N24 C19 1.384(5) . ?
C1 C20 1.393(6) . ?
C1 C2 1.447(6) . ?
C2 C3 1.371(6) . ?
C2 C21 1.506(6) . ?
C21 C22 1.534(6) . ?
C3 C4 1.453(6) . ?
C3 C31 1.515(6) . ?
C31 C32 1.538(6) . ?
C4 C5 1.394(6) . ?
C5 C6 1.402(6) . ?
C5 C51 1.500(6) . ?
C51 C52 1.384(5) . ?
C51 C56 1.390(5) . ?
C52 C53 1.382(6) . ?
C53 C54 1.384(6) . ?
C54 C55 1.379(6) . ?
C55 C56 1.384(5) . ?
C6 C7 1.457(6) . ?
C7 C8 1.365(6) . ?
C7 C71 1.508(6) . ?
C71 C72 1.528(6) . ?
C8 C9 1.464(6) . ?
C8 C81 1.504(6) . ?
C81 C82 1.532(6) . ?
C9 C10 1.398(6) . ?
C10 C11 1.403(6) . ?
C10 C101 1.495(6) . ?
C101 C106 1.377(5) . ?
C101 C102 1.394(5) . ?
C102 C103 1.387(6) . ?
C103 C104 1.388(6) . ?
C104 C105 1.381(6) . ?
C105 C106 1.386(6) . ?
C11 C12 1.462(6) . ?
C12 C13 1.364(6) . ?
C12 C121 1.506(6) . ?
C121 C122 1.527(6) . ?
C13 C14 1.455(6) . ?
C13 C131 1.504(6) . ?
C131 C132 1.527(7) . ?
C14 C15 1.393(6) . ?
C15 C16 1.382(6) . ?
C15 C151 1.501(6) . ?
C151 C152 1.391(5) . ?
C151 C156 1.401(5) . ?
C152 C153 1.382(5) . ?
C153 C154 1.392(6) . ?
C154 C155 1.378(6) . ?
C155 C156 1.384(5) . ?
C16 C17 1.441(6) . ?
C17 C18 1.352(6) . ?
C18 C19 1.429(6) . ?
C19 C20 1.391(6) . ?
C20 C201 1.496(6) . ?
C201 C206 1.392(5) . ?
C201 C202 1.399(5) . ?
C202 C203 1.382(6) . ?
C203 C204 1.384(6) . ?
C204 C205 1.378(6) . ?
C205 C206 1.381(5) . ?
